data_2222684
loop_
_publ_author_name
'Li, Jiantong'
'Yang, Juan'

_publ_section_title
;
 Poly[\m-aqua-di-\m-benzoato-lead(II)]
;
_journal_coeditor_code FJ2238
_journal_issue 8
_journal_name_full 'Acta Crystallographica Section E'
_journal_page_first m989
_journal_paper_doi 10.1107/S1600536809028542
_journal_volume 65
_journal_year 2009
_chemical_formula_iupac '[Pb (C7 H5 O2)2 (H2 O)]'
_chemical_formula_moiety 'C14 H12 O5 Pb'
_chemical_formula_sum 'C14 H12 O5 Pb'
_chemical_formula_weight 467.43
_chemical_name_systematic
;
Poly[\m-aqua-di-\m-benzoato-lead(II)]
;
_space_group_IT_number 14
_symmetry_cell_setting monoclinic
_symmetry_space_group_name_Hall '-P 2ybc'
_symmetry_space_group_name_H-M 'P 1 21/c 1'
_atom_sites_solution_hydrogens geom
_atom_sites_solution_primary direct
_atom_sites_solution_secondary difmap
_cell_angle_alpha 90.00
_cell_angle_beta 91.2930(10)
_cell_angle_gamma 90.00
_cell_formula_units_Z 4
_cell_length_a 15.4118(12)
_cell_length_b 7.5122(6)
_cell_length_c 11.4856(9)
_cell_measurement_reflns_used 4827
_cell_measurement_temperature 295(2)
_cell_measurement_theta_max 28.449
_cell_measurement_theta_min 2.644
_cell_volume 1329.42(18)
_computing_cell_refinement 'SAINT (Bruker, 2007)'
_computing_data_collection 'APEX2 (Bruker, 2007)'
_computing_data_reduction 'SAINT (Bruker, 2007)'
_computing_molecular_graphics 'SHELXTL (Sheldrick, 2008)'
_computing_publication_material 'SHELXTL (Sheldrick, 2008)'
_computing_structure_refinement 'SHELXL97 (Sheldrick, 2008)'
_computing_structure_solution 'SHELXS97 (Sheldrick, 2008)'
_diffrn_ambient_temperature 295(2)
_diffrn_measured_fraction_theta_full 0.997
_diffrn_measured_fraction_theta_max 0.997
_diffrn_measurement_device_type 'Bruker APEXII CCD area-detector'
_diffrn_measurement_method '\f and \w'
_diffrn_radiation_monochromator graphite
_diffrn_radiation_source 'fine-focus sealed tube'
_diffrn_radiation_type MoK\a
_diffrn_radiation_wavelength 0.71073
_diffrn_reflns_av_R_equivalents 0.0568
_diffrn_reflns_av_sigmaI/netI 0.0472
_diffrn_reflns_limit_h_max 18
_diffrn_reflns_limit_h_min -19
_diffrn_reflns_limit_k_max 9
_diffrn_reflns_limit_k_min -9
_diffrn_reflns_limit_l_max 14
_diffrn_reflns_limit_l_min -14
_diffrn_reflns_number 13406
_diffrn_reflns_theta_full 26.20
_diffrn_reflns_theta_max 26.20
_diffrn_reflns_theta_min 3.24
_diffrn_standards_decay_% 0
_exptl_absorpt_coefficient_mu 12.707
_exptl_absorpt_correction_T_max 0.247
_exptl_absorpt_correction_T_min 0.1
_exptl_absorpt_correction_type multi-scan
_exptl_absorpt_process_details '(SADABS; Bruker, 2007)'
_exptl_crystal_colour colorless
_exptl_crystal_density_diffrn 2.335
_exptl_crystal_density_method 'not measured'
_exptl_crystal_description block
_exptl_crystal_F_000 872
_exptl_crystal_size_max 0.4
_exptl_crystal_size_mid 0.1
_exptl_crystal_size_min 0.08
_refine_diff_density_max 3.350
_refine_diff_density_min -1.313
_refine_ls_extinction_coef 0.082
_refine_ls_extinction_method 'SHELXL97 (Sheldrick, 2008)'
_refine_ls_goodness_of_fit_ref 1.088
_refine_ls_hydrogen_treatment constr
_refine_ls_matrix_type full
_refine_ls_number_parameters 181
_refine_ls_number_reflns 2664
_refine_ls_number_restraints 0
_refine_ls_restrained_S_all 1.088
_refine_ls_R_factor_all 0.0414
_refine_ls_R_factor_gt 0.0342
_refine_ls_shift/su_max 0.000
_refine_ls_shift/su_mean 0.000
_refine_ls_structure_factor_coef Fsqd
_refine_ls_weighting_details 'calc w=1/[\s^2^(Fo^2^)+(0.047P)^2^] where P=(Fo^2^+2Fc^2^)/3'
_refine_ls_weighting_scheme calc
_refine_ls_wR_factor_gt 0.0826
_refine_ls_wR_factor_ref 0.0868
_reflns_number_gt 2315
_reflns_number_total 2664
_reflns_threshold_expression I>2\s(I)
_cod_data_source_file fj2238.cif
_cod_data_source_block I
_cod_original_sg_symbol_H-M 'P 21/c'
_cod_database_code 2222684
_cod_database_fobs_code 2222684

loop_
_symmetry_equiv_pos_as_xyz
'x, y, z'
'-x, y+1/2, -z+1/2'
'-x, -y, -z'
'x, -y-1/2, z-1/2'

loop_
_atom_site_type_symbol
_atom_site_label
_atom_site_fract_x
_atom_site_fract_y
_atom_site_fract_z
_atom_site_U_iso_or_equiv
_atom_site_adp_type
_atom_site_calc_flag
_atom_site_refinement_flags
_atom_site_occupancy
_atom_site_disorder_assembly
_atom_site_disorder_group
Pb Pb1 0.478855(16) 0.52214(3) 0.311202(19) 0.02834(12) Uani d . 1 . .
O O1 0.6082(3) 0.3213(6) 0.3120(4) 0.0390(11) Uani d . 1 . .
O O2 0.5947(4) 0.4879(5) 0.4674(4) 0.0401(12) Uani d . 1 . .
O O3 0.5875(3) 0.6929(5) 0.1986(4) 0.0372(11) Uani d . 1 . .
O O4 0.6356(4) 0.5476(7) 0.0428(4) 0.0453(13) Uani d . 1 . .
O O5 0.4960(3) 0.3455(6) 0.1048(3) 0.0349(10) Uani d . 1 . .
H H5A 0.4562 0.3648 0.0539 0.052 Uiso d R 1 . .
H H5B 0.5374 0.3865 0.0651 0.052 Uiso d R 1 . .
C C1 0.6397(4) 0.3861(8) 0.4045(5) 0.0310(14) Uani d . 1 . .
C C2 0.7318(4) 0.3531(8) 0.4365(5) 0.0286(13) Uani d . 1 . .
C C3 0.7840(5) 0.2548(9) 0.3639(5) 0.0370(15) Uani d . 1 . .
H H3A 0.7596 0.1994 0.2986 0.044 Uiso calc R 1 . .
C C4 0.8716(5) 0.2383(10) 0.3876(6) 0.0469(18) Uani d . 1 . .
H H4A 0.9062 0.1732 0.3378 0.056 Uiso calc R 1 . .
C C5 0.9082(5) 0.3177(10) 0.4847(6) 0.0495(19) Uani d . 1 . .
H H5C 0.9675 0.3082 0.4996 0.059 Uiso calc R 1 . .
C C6 0.8567(5) 0.4114(10) 0.5599(6) 0.0470(18) Uani d . 1 . .
H H6A 0.8810 0.4624 0.6268 0.056 Uiso calc R 1 . .
C C7 0.7695(5) 0.4291(9) 0.5356(6) 0.0405(16) Uani d . 1 . .
H H7A 0.7351 0.4930 0.5863 0.049 Uiso calc R 1 . .
C C8 0.6480(4) 0.6270(8) 0.1387(5) 0.0309(14) Uani d . 1 . .
C C9 0.7395(4) 0.6483(7) 0.1816(5) 0.0270(13) Uani d . 1 . .
C C10 0.8062(4) 0.5691(9) 0.1224(5) 0.0346(14) Uani d . 1 . .
H H10A 0.7938 0.5033 0.0554 0.042 Uiso calc R 1 . .
C C11 0.8914(5) 0.5869(11) 0.1619(6) 0.0462(17) Uani d . 1 . .
H H11A 0.9361 0.5359 0.1203 0.055 Uiso calc R 1 . .
C C12 0.9098(5) 0.6794(11) 0.2623(6) 0.0503(19) Uani d . 1 . .
H H12A 0.9668 0.6896 0.2898 0.060 Uiso calc R 1 . .
C C13 0.8433(5) 0.7573(10) 0.3222(6) 0.050(2) Uani d . 1 . .
H H13A 0.8560 0.8209 0.3899 0.060 Uiso calc R 1 . .
C C14 0.7587(5) 0.7427(9) 0.2838(6) 0.0408(17) Uani d . 1 . .
H H14A 0.7144 0.7952 0.3254 0.049 Uiso calc R 1 . .

loop_
_atom_site_aniso_label
_atom_site_aniso_U_11
_atom_site_aniso_U_22
_atom_site_aniso_U_33
_atom_site_aniso_U_12
_atom_site_aniso_U_13
_atom_site_aniso_U_23
Pb1 0.02962(19) 0.02363(16) 0.03171(17) 0.00173(9) -0.00073(11) 0.00129(8)
O1 0.030(3) 0.042(3) 0.044(3) 0.001(2) -0.010(2) -0.004(2)
O2 0.039(3) 0.041(3) 0.041(3) 0.015(2) 0.005(2) 0.0009(19)
O3 0.036(3) 0.027(2) 0.049(3) 0.0032(19) 0.011(2) 0.0011(19)
O4 0.037(3) 0.056(3) 0.043(3) -0.001(2) -0.004(2) -0.006(2)
O5 0.043(3) 0.033(2) 0.028(2) -0.005(2) -0.0034(19) 0.0054(17)
C1 0.035(4) 0.030(3) 0.028(3) -0.003(3) -0.001(3) 0.009(2)
C2 0.027(4) 0.026(3) 0.032(3) 0.004(2) -0.002(3) 0.003(2)
C3 0.039(4) 0.041(4) 0.031(3) 0.001(3) -0.005(3) -0.003(3)
C4 0.037(5) 0.053(5) 0.051(4) 0.005(3) 0.008(3) 0.003(3)
C5 0.034(4) 0.057(5) 0.057(5) -0.003(4) -0.006(4) 0.012(4)
C6 0.052(5) 0.045(4) 0.044(4) -0.006(4) -0.011(4) -0.002(3)
C7 0.048(5) 0.038(4) 0.035(4) 0.005(3) -0.010(3) -0.008(3)
C8 0.037(4) 0.021(3) 0.035(3) 0.002(3) 0.001(3) 0.006(2)
C9 0.031(4) 0.022(3) 0.028(3) -0.006(2) 0.000(2) 0.006(2)
C10 0.029(4) 0.041(4) 0.034(3) -0.003(3) 0.002(3) -0.003(3)
C11 0.033(4) 0.055(5) 0.051(4) 0.003(4) 0.006(3) -0.004(4)
C12 0.039(5) 0.060(5) 0.052(4) -0.004(4) -0.012(4) 0.002(4)
C13 0.057(6) 0.053(5) 0.039(4) -0.008(4) -0.012(4) -0.007(3)
C14 0.048(5) 0.033(4) 0.041(4) -0.004(3) 0.008(3) -0.005(3)

loop_
_atom_type_symbol
_atom_type_description
_atom_type_scat_dispersion_real
_atom_type_scat_dispersion_imag
_atom_type_scat_source
C C 0.0033 0.0016 'International Tables Vol C Tables 4.2.6.8 and 6.1.1.4'
H H 0.0000 0.0000 'International Tables Vol C Tables 4.2.6.8 and 6.1.1.4'
O O 0.0106 0.0060 'International Tables Vol C Tables 4.2.6.8 and 6.1.1.4'
Pb Pb -3.3944 10.1111 'International Tables Vol C Tables 4.2.6.8 and 6.1.1.4'

loop_
_geom_angle_atom_site_label_1
_geom_angle_atom_site_label_2
_geom_angle_atom_site_label_3
_geom_angle_site_symmetry_1
_geom_angle_site_symmetry_3
_geom_angle
_geom_angle_publ_flag
O3 Pb1 O1 . . 76.58(15) ?
O3 Pb1 O2 . . 87.06(16) ?
O1 Pb1 O2 . . 51.87(14) ?
O3 Pb1 O5 . 2_655 67.76(13) ?
O1 Pb1 O5 . 2_655 116.34(14) ?
O2 Pb1 O5 . 2_655 74.78(13) ?
O3 Pb1 O3 . 2_645 135.53(10) ?
O1 Pb1 O3 . 2_645 75.30(14) ?
O2 Pb1 O3 . 2_645 101.51(14) ?
O5 Pb1 O3 2_655 2_645 156.67(12) ?
O3 Pb1 O5 . . 73.78(13) ?
O1 Pb1 O5 . . 67.52(13) ?
O2 Pb1 O5 . . 119.18(14) ?
O5 Pb1 O5 2_655 . 138.36(11) ?
O3 Pb1 O5 2_645 . 63.89(12) ?
O3 Pb1 C1 . . 78.02(15) ?
O1 Pb1 C1 . . 25.93(15) ?
O2 Pb1 C1 . . 26.25(15) ?
O5 Pb1 C1 2_655 . 94.18(15) ?
O3 Pb1 C1 2_645 . 90.71(16) ?
O5 Pb1 C1 . . 92.94(15) ?
C1 O1 Pb1 . . 93.6(4) ?
C1 O2 Pb1 . . 92.5(4) ?
C8 O3 Pb1 . . 126.1(4) ?
C8 O3 Pb1 . 2_655 128.4(4) ?
Pb1 O3 Pb1 . 2_655 103.70(15) ?
Pb1 O5 Pb1 2_645 . 98.38(12) ?
Pb1 O5 H5A 2_645 . 120.4 ?
Pb1 O5 H5A . . 115.5 ?
Pb1 O5 H5B 2_645 . 115.0 ?
Pb1 O5 H5B . . 112.2 ?
H5A O5 H5B . . 96.3 ?
O1 C1 O2 . . 120.6(6) ?
O1 C1 C2 . . 119.7(6) ?
O2 C1 C2 . . 119.5(6) ?
O1 C1 Pb1 . . 60.5(3) ?
O2 C1 Pb1 . . 61.2(4) ?
C2 C1 Pb1 . . 165.8(4) ?
C3 C2 C7 . . 118.3(6) ?
C3 C2 C1 . . 120.5(5) ?
C7 C2 C1 . . 121.1(6) ?
C4 C3 C2 . . 120.6(6) ?
C4 C3 H3A . . 119.7 ?
C2 C3 H3A . . 119.7 ?
C5 C4 C3 . . 120.2(7) ?
C5 C4 H4A . . 119.9 ?
C3 C4 H4A . . 119.9 ?
C4 C5 C6 . . 119.9(7) ?
C4 C5 H5C . . 120.0 ?
C6 C5 H5C . . 120.0 ?
C7 C6 C5 . . 119.7(7) ?
C7 C6 H6A . . 120.1 ?
C5 C6 H6A . . 120.1 ?
C6 C7 C2 . . 121.1(7) ?
C6 C7 H7A . . 119.5 ?
C2 C7 H7A . . 119.5 ?
O4 C8 O3 . . 123.8(6) ?
O4 C8 C9 . . 117.5(6) ?
O3 C8 C9 . . 118.7(5) ?
C10 C9 C14 . . 119.2(6) ?
C10 C9 C8 . . 120.0(5) ?
C14 C9 C8 . . 120.8(6) ?
C9 C10 C11 . . 120.5(6) ?
C9 C10 H10A . . 119.8 ?
C11 C10 H10A . . 119.8 ?
C12 C11 C10 . . 120.1(7) ?
C12 C11 H11A . . 119.9 ?
C10 C11 H11A . . 119.9 ?
C11 C12 C13 . . 119.5(7) ?
C11 C12 H12A . . 120.3 ?
C13 C12 H12A . . 120.3 ?
C14 C13 C12 . . 121.2(7) ?
C14 C13 H13A . . 119.4 ?
C12 C13 H13A . . 119.4 ?
C13 C14 C9 . . 119.5(7) ?
C13 C14 H14A . . 120.3 ?
C9 C14 H14A . . 120.3 ?

loop_
_geom_bond_atom_site_label_1
_geom_bond_atom_site_label_2
_geom_bond_site_symmetry_2
_geom_bond_distance
_geom_bond_publ_flag
Pb1 O3 . 2.494(4) y
Pb1 O1 . 2.499(4) y
Pb1 O2 . 2.515(5) y
Pb1 O5 2_655 2.639(4) y
Pb1 O3 2_645 2.677(4) y
Pb1 O5 . 2.735(4) y
Pb1 C1 . 2.867(6) ?
O1 C1 . 1.256(7) ?
O2 C1 . 1.269(8) ?
O3 C8 . 1.271(7) ?
O3 Pb1 2_655 2.677(4) y
O4 C8 . 1.264(7) ?
O5 Pb1 2_645 2.639(4) y
O5 H5A . 0.8500 ?
O5 H5B . 0.8500 ?
C1 C2 . 1.479(8) ?
C2 C3 . 1.385(8) ?
C2 C7 . 1.389(8) ?
C3 C4 . 1.377(10) ?
C3 H3A . 0.9300 ?
C4 C5 . 1.374(10) ?
C4 H4A . 0.9300 ?
C5 C6 . 1.379(10) ?
C5 H5C . 0.9300 ?
C6 C7 . 1.374(10) ?
C6 H6A . 0.9300 ?
C7 H7A . 0.9300 ?
C8 C9 . 1.493(8) ?
C9 C10 . 1.379(9) ?
C9 C14 . 1.397(8) ?
C10 C11 . 1.386(10) ?
C10 H10A . 0.9300 ?
C11 C12 . 1.370(10) ?
C11 H11A . 0.9300 ?
C12 C13 . 1.378(10) ?
C12 H12A . 0.9300 ?
C13 C14 . 1.371(10) ?
C13 H13A . 0.9300 ?
C14 H14A . 0.9300 ?

loop_
_geom_hbond_atom_site_label_D
_geom_hbond_atom_site_label_H
_geom_hbond_atom_site_label_A
_geom_hbond_site_symmetry_A
_geom_hbond_distance_DH
_geom_hbond_distance_HA
_geom_hbond_distance_DA
_geom_hbond_angle_DHA
_geom_hbond_publ_flag
O5 H5A O4 3_665 0.85 1.90 2.734(7) 168 y
O5 H5B O4 . 0.85 1.96 2.740(7) 152 y
